data_4306131
loop_
_publ_author_name
'Yue-Qing Zheng'
'Jian-Li Lin'
'Wei Xu'
'Hong-Zhen Xie'
'Jie Sun'
'Xian-Wen Wang'

_publ_contact_author_address
;
      State Key Lab. Base of Novel Functional Mater. & Prep. Science
      Faculty of Materials Science and Chemical Engineering
      Ningbo University
      Ningbo 315211
      P. R. China

;
_publ_contact_author_email zhengyueqing@nbu.edu.cn
_publ_contact_author_fax '86 574 87600747'
_publ_contact_author_name 'Yue-Qing Zheng'
_publ_contact_author_phone '86 574 87600747'
_publ_section_title
;
A Family of New Glutarate Compounds: Synthesis, Crystal Structures of:
Co(H2O)5L(1), Na2[CoL2] (2), Na2[L(H2L)4/2] (3), {[Co3(H2O)6L2](HL)2}.4H2O
(4), {[Co3(H2O)6L2](HL)2}.10H2O (5), {[Co3(H2O)6L2]L2/2}.4H2O (6), and
Na2{[Co3(H2O)2]L8/2].6H2O (7), and Magnetic Properties of 1 and 2 with H2L
= HOOC-(CH2)3-COOH
;
_journal_name_full 'Inorganic Chemistry'
_journal_page_first 10280
_journal_page_last 10287
_journal_paper_doi 10.1021/ic801053p
_journal_volume 47
_journal_year 2008
_chemical_formula_moiety 'C5 H16 Co O9'
_chemical_formula_sum 'C5 H16 Co O9'
_chemical_formula_weight 279.11
_chemical_name_systematic
; 
 ? 
;
_space_group_IT_number 19
_symmetry_cell_setting orthorhombic
_symmetry_space_group_name_Hall 'P 2ac 2ab'
_symmetry_space_group_name_H-M 'P 21 21 21'
_atom_sites_solution_hydrogens geom
_atom_sites_solution_primary direct
_atom_sites_solution_secondary difmap
_audit_creation_method SHELXL-97
_cell_angle_alpha 90.00
_cell_angle_beta 90.00
_cell_angle_gamma 90.00
_cell_formula_units_Z 4
_cell_length_a 5.0972(5)
_cell_length_b 11.4600(11)
_cell_length_c 18.1004(13)
_cell_measurement_reflns_used 25
_cell_measurement_temperature 295(2)
_cell_measurement_theta_max 12.5
_cell_measurement_theta_min 5.0
_cell_volume 1057.32(16)
_computing_cell_refinement XSCANS
_computing_data_collection 'XSCANS (Siemens, 1996)'
_computing_data_reduction XSCANS
_computing_molecular_graphics SHELXL-97
_computing_publication_material SHELXL-97
_computing_structure_refinement 'SHELXL-97 (Sheldrick, 1997)'
_computing_structure_solution 'SHELXS-97 (Sheldrick, 1990)'
_diffrn_ambient_temperature 295(2)
_diffrn_measured_fraction_theta_full 0.999
_diffrn_measured_fraction_theta_max 0.999
_diffrn_measurement_device_type 'Bruker P4'
_diffrn_measurement_method '\q/2\q scans'
_diffrn_radiation_monochromator graphite
_diffrn_radiation_source 'fine-focus sealed tube'
_diffrn_radiation_type MoK\a
_diffrn_radiation_wavelength 0.71073
_diffrn_reflns_av_R_equivalents 0.0606
_diffrn_reflns_av_sigmaI/netI 0.0404
_diffrn_reflns_limit_h_max 6
_diffrn_reflns_limit_h_min -1
_diffrn_reflns_limit_k_max 1
_diffrn_reflns_limit_k_min -14
_diffrn_reflns_limit_l_max 23
_diffrn_reflns_limit_l_min -1
_diffrn_reflns_number 1994
_diffrn_reflns_theta_full 27.49
_diffrn_reflns_theta_max 27.49
_diffrn_reflns_theta_min 2.10
_diffrn_standards_decay_% 0
_diffrn_standards_interval_count 97
_diffrn_standards_number 3
_exptl_absorpt_coefficient_mu 1.653
_exptl_absorpt_correction_T_max 0.752
_exptl_absorpt_correction_T_min 0.652
_exptl_absorpt_correction_type psi-scan
_exptl_absorpt_process_details 'XSCANS (Siemens, 1996)'
_exptl_crystal_colour pink
_exptl_crystal_density_diffrn 1.753
_exptl_crystal_density_method 'not measured'
_exptl_crystal_description block
_exptl_crystal_F_000 580
_exptl_crystal_size_max 0.31
_exptl_crystal_size_mid 0.22
_exptl_crystal_size_min 0.17
_refine_diff_density_max 0.284
_refine_diff_density_min -0.393
_refine_diff_density_rms 0.070
_refine_ls_abs_structure_details 'Flack H D (1983), Acta Cryst. A39, 876-881'
_refine_ls_abs_structure_Flack -0.006(17)
_refine_ls_extinction_coef 0.0046(7)
_refine_ls_extinction_expression Fc^*^=kFc[1+0.001xFc^2^\l^3^/sin(2\q)]^-1/4^
_refine_ls_extinction_method SHELXL
_refine_ls_goodness_of_fit_ref 1.039
_refine_ls_hydrogen_treatment mixed
_refine_ls_matrix_type full
_refine_ls_number_parameters 161
_refine_ls_number_reflns 1822
_refine_ls_number_restraints 0
_refine_ls_restrained_S_all 1.039
_refine_ls_R_factor_all 0.0319
_refine_ls_R_factor_gt 0.0244
_refine_ls_shift/su_max 0.002
_refine_ls_shift/su_mean 0.000
_refine_ls_structure_factor_coef Fsqd
_refine_ls_weighting_details 'calc w=1/[\s^2^(Fo^2^)+(0.0208P)^2^+0.3277P] where P=(Fo^2^+2Fc^2^)/3'
_refine_ls_weighting_scheme calc
_refine_ls_wR_factor_gt 0.0571
_refine_ls_wR_factor_ref 0.0600
_reflns_number_gt 1681
_reflns_number_total 1822
_reflns_threshold_expression >2\s(I)
_cod_data_source_file ic801053p_si_001.cif
_cod_data_source_block shx97
_cod_database_code 4306131

loop_
_symmetry_equiv_pos_as_xyz
'x, y, z'
'-x+1/2, -y, z+1/2'
'-x, y+1/2, -z+1/2'
'x+1/2, -y+1/2, -z'

loop_
_atom_site_label
_atom_site_type_symbol
_atom_site_fract_x
_atom_site_fract_y
_atom_site_fract_z
_atom_site_U_iso_or_equiv
_atom_site_adp_type
_atom_site_occupancy
_atom_site_symmetry_multiplicity
_atom_site_calc_flag
_atom_site_refinement_flags
_atom_site_disorder_assembly
_atom_site_disorder_group
Co Co 0.15211(7) 0.53987(3) 0.146151(19) 0.01633(10) Uani 1 1 d . . .
O1 O -0.1115(4) 0.41024(15) 0.11217(10) 0.0196(4) Uani 1 1 d . . .
O2 O 0.0202(5) 0.25568(18) 0.17627(13) 0.0348(6) Uani 1 1 d . . .
C1 C -0.1243(6) 0.3023(2) 0.12945(13) 0.0183(5) Uani 1 1 d . . .
C2 C -0.3263(7) 0.2308(2) 0.08849(15) 0.0227(6) Uani 1 1 d . . .
H2A H -0.2660 0.2206 0.0381 0.027 Uiso 1 1 calc R . .
H2B H -0.4879 0.2753 0.0865 0.027 Uiso 1 1 calc R . .
C3 C -0.3891(6) 0.1110(2) 0.11996(14) 0.0220(6) Uani 1 1 d . . .
H3A H -0.2331 0.0626 0.1191 0.026 Uiso 1 1 calc R . .
H3B H -0.4459 0.1186 0.1709 0.026 Uiso 1 1 calc R . .
C4 C -0.6043(6) 0.0541(2) 0.07454(14) 0.0234(6) Uani 1 1 d . . .
H4A H -0.7542 0.1063 0.0740 0.028 Uiso 1 1 calc R . .
H4B H -0.5424 0.0473 0.0240 0.028 Uiso 1 1 calc R . .
C5 C -0.6981(5) -0.0650(2) 0.09929(14) 0.0183(5) Uani 1 1 d . . .
O3 O -0.8064(5) -0.12882(17) 0.05166(10) 0.0293(5) Uani 1 1 d . . .
O4 O -0.6740(5) -0.09409(16) 0.16640(10) 0.0278(5) Uani 1 1 d . . .
O5 O 0.3947(4) 0.67303(16) 0.18497(12) 0.0281(5) Uani 1 1 d . . .
H5A H 0.3801 0.7428 0.1810 0.051 Uiso 1 1 d . . .
H5B H 0.5513 0.6620 0.1841 0.053 Uiso 1 1 d . . .
O6 O -0.1052(4) 0.57718(18) 0.23389(11) 0.0251(5) Uani 1 1 d . . .
H6A H -0.048(8) 0.629(3) 0.2587(19) 0.030 Uiso 1 1 d . . .
H6B H -0.156(8) 0.528(3) 0.2558(18) 0.030 Uiso 1 1 d . . .
O7 O 0.3560(5) 0.41835(18) 0.20958(12) 0.0268(5) Uani 1 1 d . . .
H7A H 0.423(7) 0.423(3) 0.2483(19) 0.032 Uiso 1 1 d . . .
H7B H 0.267(7) 0.361(3) 0.2099(19) 0.032 Uiso 1 1 d . . .
O8 O -0.0370(5) 0.66474(19) 0.08163(12) 0.0294(5) Uani 1 1 d . . .
H8A H -0.124(8) 0.650(3) 0.0493(19) 0.035 Uiso 1 1 d . . .
H8B H 0.019(8) 0.736(3) 0.0758(19) 0.035 Uiso 1 1 d . . .
O9 O 0.4210(4) 0.49896(19) 0.06147(11) 0.0245(4) Uani 1 1 d . . .
H9A H 0.454(7) 0.543(3) 0.0321(18) 0.029 Uiso 1 1 d . . .
H9B H 0.552(8) 0.469(3) 0.0800(18) 0.029 Uiso 1 1 d . . .

loop_
_atom_site_aniso_label
_atom_site_aniso_U_11
_atom_site_aniso_U_22
_atom_site_aniso_U_33
_atom_site_aniso_U_23
_atom_site_aniso_U_13
_atom_site_aniso_U_12
Co 0.01677(16) 0.01360(15) 0.01861(15) 0.00099(14) -0.00206(15) -0.00180(16)
O1 0.0217(10) 0.0142(8) 0.0227(8) 0.0025(7) -0.0035(8) -0.0030(8)
O2 0.0369(13) 0.0223(10) 0.0452(12) 0.0113(9) -0.0221(12) -0.0094(11)
C1 0.0186(13) 0.0159(11) 0.0205(12) 0.0003(9) 0.0019(11) -0.0030(12)
C2 0.0281(14) 0.0174(11) 0.0228(12) 0.0015(10) -0.0057(13) -0.0069(13)
C3 0.0268(16) 0.0167(11) 0.0225(11) 0.0016(10) -0.0029(12) -0.0069(12)
C4 0.0312(16) 0.0165(12) 0.0224(11) 0.0048(10) -0.0032(11) -0.0105(13)
C5 0.0209(14) 0.0142(11) 0.0199(11) 0.0004(9) -0.0005(11) -0.0039(11)
O3 0.0457(14) 0.0213(9) 0.0208(9) 0.0002(7) -0.0051(10) -0.0159(11)
O4 0.0421(12) 0.0199(9) 0.0213(8) 0.0035(7) -0.0076(9) -0.0083(11)
O5 0.0234(11) 0.0180(9) 0.0429(12) 0.0005(9) -0.0065(10) -0.0038(9)
O6 0.0308(13) 0.0228(9) 0.0216(9) -0.0048(8) 0.0035(9) -0.0089(9)
O7 0.0310(11) 0.0213(9) 0.0281(10) 0.0053(8) -0.0126(11) -0.0084(11)
O8 0.0367(13) 0.0179(9) 0.0337(11) 0.0085(9) -0.0160(11) -0.0064(10)
O9 0.0234(11) 0.0273(10) 0.0229(9) 0.0075(8) 0.0020(9) 0.0031(9)

loop_
_atom_type_symbol
_atom_type_description
_atom_type_scat_dispersion_real
_atom_type_scat_dispersion_imag
_atom_type_scat_source
C C 0.0033 0.0016 'International Tables Vol C Tables 4.2.6.8 and 6.1.1.4'
H H 0.0000 0.0000 'International Tables Vol C Tables 4.2.6.8 and 6.1.1.4'
O O 0.0106 0.0060 'International Tables Vol C Tables 4.2.6.8 and 6.1.1.4'
Co Co 0.3494 0.9721 'International Tables Vol C Tables 4.2.6.8 and 6.1.1.4'

loop_
_geom_angle_atom_site_label_1
_geom_angle_atom_site_label_2
_geom_angle_atom_site_label_3
_geom_angle
_geom_angle_site_symmetry_1
_geom_angle_site_symmetry_3
_geom_angle_publ_flag
O7 Co O8 177.61(10) . . ?
O7 Co O5 90.43(8) . . ?
O8 Co O5 87.75(9) . . ?
O7 Co O1 90.45(8) . . ?
O8 Co O1 91.47(8) . . ?
O5 Co O1 176.06(8) . . ?
O7 Co O6 91.77(9) . . ?
O8 Co O6 89.71(9) . . ?
O5 Co O6 88.09(8) . . ?
O1 Co O6 88.04(8) . . ?
O7 Co O9 85.85(9) . . ?
O8 Co O9 92.64(9) . . ?
O5 Co O9 91.27(9) . . ?
O1 Co O9 92.63(8) . . ?
O6 Co O9 177.54(9) . . ?
C1 O1 Co 130.33(18) . . ?
O2 C1 O1 123.6(2) . . ?
O2 C1 C2 120.3(2) . . ?
O1 C1 C2 116.1(2) . . ?
C1 C2 C3 116.7(2) . . ?
C1 C2 H2A 108.1 . . ?
C3 C2 H2A 108.1 . . ?
C1 C2 H2B 108.1 . . ?
C3 C2 H2B 108.1 . . ?
H2A C2 H2B 107.3 . . ?
C4 C3 C2 109.7(2) . . ?
C4 C3 H3A 109.7 . . ?
C2 C3 H3A 109.7 . . ?
C4 C3 H3B 109.7 . . ?
C2 C3 H3B 109.7 . . ?
H3A C3 H3B 108.2 . . ?
C5 C4 C3 117.1(2) . . ?
C5 C4 H4A 108.0 . . ?
C3 C4 H4A 108.0 . . ?
C5 C4 H4B 108.0 . . ?
C3 C4 H4B 108.0 . . ?
H4A C4 H4B 107.3 . . ?
O3 C5 O4 123.2(2) . . ?
O3 C5 C4 117.4(2) . . ?
O4 C5 C4 119.4(2) . . ?
Co O5 H5A 129.8 . . ?
Co O5 H5B 117.7 . . ?
H5A O5 H5B 104.2 . . ?
Co O6 H6A 110(3) . . ?
Co O6 H6B 118(3) . . ?
H6A O6 H6B 113(3) . . ?
Co O7 H7A 132(3) . . ?
Co O7 H7B 105(3) . . ?
H7A O7 H7B 107(3) . . ?
Co O8 H8A 124(3) . . ?
Co O8 H8B 124(2) . . ?
H8A O8 H8B 108(4) . . ?
Co O9 H9A 121(3) . . ?
Co O9 H9B 109(2) . . ?
H9A O9 H9B 113(4) . . ?

loop_
_geom_bond_atom_site_label_1
_geom_bond_atom_site_label_2
_geom_bond_distance
_geom_bond_site_symmetry_2
_geom_bond_publ_flag
Co O7 2.083(2) . ?
Co O8 2.084(2) . ?
Co O5 2.086(2) . ?
Co O1 2.0954(18) . ?
Co O6 2.104(2) . ?
Co O9 2.109(2) . ?
O1 C1 1.277(3) . ?
O2 C1 1.244(3) . ?
C1 C2 1.511(4) . ?
C2 C3 1.520(3) . ?
C2 H2A 0.9700 . ?
C2 H2B 0.9700 . ?
C3 C4 1.518(4) . ?
C3 H3A 0.9700 . ?
C3 H3B 0.9700 . ?
C4 C5 1.514(3) . ?
C4 H4A 0.9700 . ?
C4 H4B 0.9700 . ?
C5 O3 1.258(3) . ?
C5 O4 1.266(3) . ?
O5 H5A 0.8063 . ?
O5 H5B 0.8082 . ?
O6 H6A 0.80(4) . ?
O6 H6B 0.73(4) . ?
O7 H7A 0.78(4) . ?
O7 H7B 0.80(4) . ?
O8 H8A 0.75(4) . ?
O8 H8B 0.87(4) . ?
O9 H9A 0.75(4) . ?
O9 H9B 0.82(4) . ?
